data_7062124
loop_
_publ_author_name
'Mast, Nicolas'
'Erb, William'
'Nauton, Lionel'
'Moreau, Pascale'
'Mongin, Olivier'
'Roisnel, Thierry'
'Macaigne, Margaux'
'Robert, Thomas'
'Bach, St\'ephane'
'Picot, Laurent'
'Thi\'ery, Val\'erie'
'Hurvois, Jean-Pierre'
'Mongin, Florence'

_publ_section_title
;
 From benzofuro-, benzothieno- and 10-methylindolo-[2,3-b]-fused
 benzothiopyrano[4,3,2-de]quinolines to the corresponding
 benzothiopyrano[4,3,2-de]1,8-naphthyridines: synthesis and properties of
 these hexacyclic heteroaromatic compounds
;
_journal_issue 1
_journal_name_full 'New Journal of Chemistry'
_journal_page_first 258
_journal_page_last 283
_journal_paper_doi 10.1039/D2NJ04567B
_journal_volume 47
_journal_year 2023
_chemical_compound_source 'synthesis as described'
_chemical_formula_moiety 'C18 H19 F2 N O3'
_chemical_formula_sum 'C18 H19 F2 N O3'
_chemical_formula_weight 335.34
_space_group_crystal_system monoclinic
_space_group_IT_number 14
_space_group_name_Hall '-P 2yn'
_space_group_name_H-M_alt 'P 1 21/n 1'
_atom_sites_solution_hydrogens mixed
_atom_sites_solution_primary dual
_atom_sites_solution_secondary difmap
_audit_update_record
;
2022-09-01 deposited with the CCDC.	2022-11-28 downloaded from the CCDC.
;
_cell_angle_alpha 90
_cell_angle_beta 101.424(2)
_cell_angle_gamma 90
_cell_formula_units_Z 4
_cell_length_a 11.5846(9)
_cell_length_b 7.0406(5)
_cell_length_c 21.0857(13)
_cell_measurement_reflns_used 3304
_cell_measurement_temperature 150(2)
_cell_measurement_theta_max 26.5231
_cell_measurement_theta_min 2.8940
_cell_measurement_wavelength 0.710730
_cell_volume 1685.7(2)
_computing_cell_refinement 'Bruker APEX2 (Bruker, 2014)'
_computing_data_collection 'Bruker APEX2 (Bruker, 2014)'
_computing_data_reduction 'Bruker APEX2 (Bruker, 2014)'
_computing_molecular_graphics
;
   'SXGRAPH (L. Farrugia, 1999), Mercury (CSD, 2020)'
;
_computing_publication_material 'CRYSCALC (T. Roisnel, local program, 2020)'
_computing_structure_refinement 'SHELXL-2018_3 (Sheldrick, 2018)'
_computing_structure_solution 'SHELXT (G. Sheldrick, 2015)'
_diffrn_ambient_temperature 150(2)
_diffrn_detector 'CCD plate'
_diffrn_detector_area_resol_mean 8.33
_diffrn_measured_fraction_theta_full 0.996
_diffrn_measured_fraction_theta_max 0.990
_diffrn_measurement_device_type 'APEXII Bruker-AXS'
_diffrn_measurement_method 'CCD rotation images, thin slices'
_diffrn_orient_matrix_UB_11 0.0294361
_diffrn_orient_matrix_UB_12 -0.0478161
_diffrn_orient_matrix_UB_13 -0.0385643
_diffrn_orient_matrix_UB_21 0.0813418
_diffrn_orient_matrix_UB_22 0.0431419
_diffrn_orient_matrix_UB_23 0.0199619
_diffrn_orient_matrix_UB_31 0.0165963
_diffrn_orient_matrix_UB_32 -0.1266382
_diffrn_orient_matrix_UB_33 0.0213616
_diffrn_radiation_monochromator graphite
_diffrn_radiation_probe x-ray
_diffrn_radiation_source 'fine-focus sealed tube'
_diffrn_radiation_type MoK\a
_diffrn_radiation_wavelength 0.71073
_diffrn_reflns_av_R_equivalents 0.0276
_diffrn_reflns_av_unetI/netI 0.0362
_diffrn_reflns_limit_h_max 9
_diffrn_reflns_limit_h_min -15
_diffrn_reflns_limit_k_max 9
_diffrn_reflns_limit_k_min -9
_diffrn_reflns_limit_l_max 27
_diffrn_reflns_limit_l_min -26
_diffrn_reflns_number 10790
_diffrn_reflns_theta_full 25.242
_diffrn_reflns_theta_max 27.475
_diffrn_reflns_theta_min 3.057
_exptl_absorpt_coefficient_mu 0.104
_exptl_absorpt_correction_T_max 0.975
_exptl_absorpt_correction_T_min 0.833
_exptl_absorpt_correction_type multi-scan
_exptl_absorpt_process_details
;
  [Sheldrick, G.M. (2014). SADABS Bruker AXS Inc., Madison, Wisconsin, USA]
;
_exptl_crystal_colour colourless
_exptl_crystal_density_diffrn 1.321
_exptl_crystal_description prism
_exptl_crystal_F_000 704
_exptl_crystal_size_max 0.650
_exptl_crystal_size_mid 0.280
_exptl_crystal_size_min 0.240
_refine_diff_density_max 0.244
_refine_diff_density_min -0.207
_refine_diff_density_rms 0.041
_refine_ls_extinction_method none
_refine_ls_goodness_of_fit_ref 0.840
_refine_ls_hydrogen_treatment mixed
_refine_ls_matrix_type full
_refine_ls_number_parameters 226
_refine_ls_number_reflns 3823
_refine_ls_number_restraints 0
_refine_ls_restrained_S_all 0.840
_refine_ls_R_factor_all 0.0647
_refine_ls_R_factor_gt 0.0430
_refine_ls_shift/su_max 0.015
_refine_ls_shift/su_mean 0.002
_refine_ls_structure_factor_coef Fsqd
_refine_ls_weighting_details 'w=1/[\s^2^(Fo^2^)+(0.1039P)^2^+0.4376P] where P=(Fo^2^+2Fc^2^)/3'
_refine_ls_weighting_scheme calc
_refine_ls_wR_factor_gt 0.1244
_refine_ls_wR_factor_ref 0.1431
_reflns_number_gt 2812
_reflns_number_total 3823
_reflns_threshold_expression >2sigma(I)
_cod_data_source_file d2nj04567b2.cif
_cod_data_source_block NM082
_cod_depositor_comments 'Adding full bibliography for 7062120--7062126.cif.'
_cod_original_sg_symbol_H-M 'P 21/n'
_cod_database_code 7062124

loop_
_space_group_symop_operation_xyz
'x, y, z'
'-x+1/2, y+1/2, -z+1/2'
'-x, -y, -z'
'x-1/2, -y-1/2, z-1/2'

loop_
_atom_site_label
_atom_site_type_symbol
_atom_site_fract_x
_atom_site_fract_y
_atom_site_fract_z
_atom_site_U_iso_or_equiv
_atom_site_adp_type
_atom_site_occupancy
_atom_site_site_symmetry_order
_atom_site_calc_flag
_atom_site_refinement_flags_posn
_atom_site_refinement_flags_adp
_atom_site_refinement_flags_occupancy
_atom_site_disorder_assembly
_atom_site_disorder_group
F1 F 0.30513(11) 0.25330(16) 0.68002(5) 0.0458(3) Uani 1 1 d . . . . .
C2 C 0.25618(15) 0.4074(3) 0.64568(8) 0.0307(4) Uani 1 1 d . . . . .
C3 C 0.24506(16) 0.5705(3) 0.67972(8) 0.0366(4) Uani 1 1 d . . . . .
H3 H 0.273034 0.576350 0.725181 0.044 Uiso 1 1 calc R U . . .
C4 C 0.19205(16) 0.7256(3) 0.64592(8) 0.0334(4) Uani 1 1 d . . . . .
H4 H 0.184177 0.840394 0.668341 0.040 Uiso 1 1 calc R U . . .
C5 C 0.15015(14) 0.7161(2) 0.57975(8) 0.0265(4) Uani 1 1 d . . . . .
H5 H 0.111208 0.822147 0.557175 0.032 Uiso 1 1 calc R U . . .
C6 C 0.16554(12) 0.5501(2) 0.54663(7) 0.0206(3) Uani 1 1 d . . . . .
C7 C 0.22007(13) 0.3900(2) 0.57929(7) 0.0230(3) Uani 1 1 d . . . . .
C8 C 0.23976(14) 0.2079(2) 0.54436(8) 0.0258(4) Uani 1 1 d . . . . .
H8 H 0.265209 0.106355 0.577329 0.031 Uiso 1 1 calc R U . . .
O9 O 0.12851(10) 0.15474(16) 0.50553(6) 0.0284(3) Uani 1 1 d . . . . .
H9 H 0.1395(17) 0.043(3) 0.4885(9) 0.034 Uiso 1 1 d . U . . .
C10 C 0.33487(14) 0.2317(2) 0.50421(8) 0.0254(4) Uani 1 1 d . . . . .
C11 C 0.31106(16) 0.2437(2) 0.43734(9) 0.0320(4) Uani 1 1 d . . . . .
H11 H 0.231780 0.238652 0.414421 0.038 Uiso 1 1 calc R U . . .
C12 C 0.40187(19) 0.2630(3) 0.40318(10) 0.0420(5) Uani 1 1 d . . . . .
H12 H 0.383890 0.272919 0.357346 0.050 Uiso 1 1 calc R U . . .
C13 C 0.51780(18) 0.2677(3) 0.43556(11) 0.0425(5) Uani 1 1 d . . . . .
H13 H 0.579338 0.279832 0.411996 0.051 Uiso 1 1 calc R U . . .
C14 C 0.54402(17) 0.2550(3) 0.50187(11) 0.0412(5) Uani 1 1 d . . . . .
H14 H 0.623421 0.257496 0.524681 0.049 Uiso 1 1 calc R U . . .
C15 C 0.45253(16) 0.2384(2) 0.53464(9) 0.0314(4) Uani 1 1 d . . . . .
F16 F 0.47800(10) 0.22646(17) 0.60004(6) 0.0474(3) Uani 1 1 d . . . . .
N17 N 0.12211(11) 0.53227(19) 0.47949(6) 0.0211(3) Uani 1 1 d . . . . .
H17 H 0.1047(15) 0.421(3) 0.4673(8) 0.025 Uiso 1 1 d . U . . .
C18 C 0.12596(13) 0.6659(2) 0.43403(7) 0.0215(3) Uani 1 1 d . . . . .
O19 O 0.16188(11) 0.82750(15) 0.44393(5) 0.0292(3) Uani 1 1 d . . . . .
O20 O 0.08543(10) 0.59004(17) 0.37552(5) 0.0294(3) Uani 1 1 d . . . . .
C21 C 0.08988(18) 0.6970(3) 0.31574(8) 0.0436(5) Uani 1 1 d . . . . .
C22 C 0.0379(2) 0.5536(4) 0.26407(9) 0.0705(9) Uani 1 1 d . . . . .
H22A H 0.084833 0.436788 0.270131 0.106 Uiso 1 1 calc R U . . .
H22B H 0.038729 0.606593 0.221192 0.106 Uiso 1 1 calc R U . . .
H22C H -0.043369 0.524818 0.267577 0.106 Uiso 1 1 calc R U . . .
C23 C 0.21723(19) 0.7410(4) 0.31310(10) 0.0547(6) Uani 1 1 d . . . . .
H23A H 0.248177 0.835600 0.346204 0.082 Uiso 1 1 calc R U . . .
H23B H 0.221453 0.791143 0.270270 0.082 Uiso 1 1 calc R U . . .
H23C H 0.264200 0.624535 0.321133 0.082 Uiso 1 1 calc R U . . .
C24 C 0.0140(2) 0.8735(4) 0.31268(12) 0.0678(8) Uani 1 1 d . . . . .
H24A H -0.064045 0.838597 0.320241 0.102 Uiso 1 1 calc R U . . .
H24B H 0.005989 0.932224 0.269891 0.102 Uiso 1 1 calc R U . . .
H24C H 0.051015 0.963793 0.345934 0.102 Uiso 1 1 calc R U . . .

loop_
_atom_site_aniso_label
_atom_site_aniso_U_11
_atom_site_aniso_U_22
_atom_site_aniso_U_33
_atom_site_aniso_U_23
_atom_site_aniso_U_13
_atom_site_aniso_U_12
F1 0.0470(7) 0.0565(8) 0.0315(6) 0.0186(5) 0.0024(5) 0.0085(5)
C2 0.0267(9) 0.0411(10) 0.0239(8) 0.0093(7) 0.0043(6) -0.0009(7)
C3 0.0298(9) 0.0589(12) 0.0208(8) -0.0041(8) 0.0042(7) -0.0065(9)
C4 0.0320(10) 0.0401(10) 0.0300(9) -0.0118(8) 0.0108(7) -0.0063(8)
C5 0.0268(9) 0.0254(8) 0.0289(8) -0.0028(6) 0.0096(7) -0.0018(6)
C6 0.0183(7) 0.0231(7) 0.0212(7) -0.0006(6) 0.0058(6) -0.0044(6)
C7 0.0194(7) 0.0254(8) 0.0247(7) 0.0028(6) 0.0053(6) -0.0031(6)
C8 0.0235(8) 0.0213(7) 0.0315(8) 0.0043(6) 0.0028(7) -0.0011(6)
O9 0.0241(6) 0.0194(6) 0.0414(7) -0.0018(5) 0.0053(5) -0.0036(5)
C10 0.0239(8) 0.0157(7) 0.0366(9) -0.0022(6) 0.0063(7) 0.0015(6)
C11 0.0267(9) 0.0333(9) 0.0370(9) -0.0060(7) 0.0087(7) 0.0024(7)
C12 0.0421(11) 0.0452(11) 0.0435(11) -0.0083(8) 0.0204(9) 0.0039(9)
C13 0.0371(11) 0.0360(10) 0.0612(13) -0.0087(9) 0.0264(10) -0.0010(8)
C14 0.0233(9) 0.0332(10) 0.0680(14) -0.0086(9) 0.0109(9) 0.0015(7)
C15 0.0266(9) 0.0257(8) 0.0410(10) -0.0029(7) 0.0047(7) 0.0026(7)
F16 0.0316(6) 0.0605(8) 0.0454(7) 0.0026(5) -0.0041(5) 0.0048(5)
N17 0.0242(7) 0.0164(6) 0.0222(6) -0.0015(5) 0.0033(5) -0.0024(5)
C18 0.0181(7) 0.0236(8) 0.0234(7) 0.0004(6) 0.0054(6) 0.0020(6)
O19 0.0339(6) 0.0199(6) 0.0352(6) 0.0020(5) 0.0105(5) -0.0019(5)
O20 0.0326(7) 0.0356(7) 0.0194(6) 0.0030(5) 0.0039(5) -0.0063(5)
C21 0.0354(10) 0.0707(14) 0.0235(8) 0.0165(9) 0.0028(7) -0.0157(10)
C22 0.0660(16) 0.124(2) 0.0210(9) 0.0009(11) 0.0068(9) -0.0476(16)
C23 0.0405(12) 0.0914(18) 0.0342(10) 0.0067(10) 0.0124(9) -0.0231(11)
C24 0.0463(13) 0.0810(17) 0.0683(15) 0.0494(14) -0.0079(11) -0.0011(12)

loop_
_atom_type_symbol
_atom_type_description
_atom_type_scat_dispersion_real
_atom_type_scat_dispersion_imag
_atom_type_scat_source
C C 0.0033 0.0016 'International Tables Vol C Tables 4.2.6.8 and 6.1.1.4'
H H 0.0000 0.0000 'International Tables Vol C Tables 4.2.6.8 and 6.1.1.4'
F F 0.0171 0.0103 'International Tables Vol C Tables 4.2.6.8 and 6.1.1.4'
N N 0.0061 0.0033 'International Tables Vol C Tables 4.2.6.8 and 6.1.1.4'
O O 0.0106 0.0060 'International Tables Vol C Tables 4.2.6.8 and 6.1.1.4'

loop_
_geom_angle_atom_site_label_1
_geom_angle_atom_site_label_2
_geom_angle_atom_site_label_3
_geom_angle
_geom_angle_site_symmetry_1
_geom_angle_site_symmetry_3
_geom_angle_publ_flag
F1 C2 C3 117.36(14) . . ?
F1 C2 C7 118.51(15) . . ?
C3 C2 C7 124.13(16) . . ?
C2 C3 C4 118.02(15) . . ?
C2 C3 H3 121.0 . . ?
C4 C3 H3 121.0 . . ?
C3 C4 C5 120.91(16) . . ?
C3 C4 H4 119.5 . . ?
C5 C4 H4 119.5 . . ?
C4 C5 C6 119.47(15) . . ?
C4 C5 H5 120.3 . . ?
C6 C5 H5 120.3 . . ?
C5 C6 C7 121.21(14) . . ?
C5 C6 N17 121.54(14) . . ?
C7 C6 N17 117.19(13) . . ?
C2 C7 C6 116.20(14) . . ?
C2 C7 C8 121.36(14) . . ?
C6 C7 C8 122.43(13) . . ?
O9 C8 C7 107.05(13) . . ?
O9 C8 C10 112.23(13) . . ?
C7 C8 C10 111.76(12) . . ?
O9 C8 H8 108.6 . . ?
C7 C8 H8 108.6 . . ?
C10 C8 H8 108.6 . . ?
C8 O9 H9 106.2(13) . . ?
C11 C10 C15 116.62(16) . . ?
C11 C10 C8 123.48(15) . . ?
C15 C10 C8 119.89(15) . . ?
C10 C11 C12 120.90(18) . . ?
C10 C11 H11 119.6 . . ?
C12 C11 H11 119.6 . . ?
C13 C12 C11 120.42(19) . . ?
C13 C12 H12 119.8 . . ?
C11 C12 H12 119.8 . . ?
C14 C13 C12 119.92(18) . . ?
C14 C13 H13 120.0 . . ?
C12 C13 H13 120.0 . . ?
C13 C14 C15 118.58(18) . . ?
C13 C14 H14 120.7 . . ?
C15 C14 H14 120.7 . . ?
F16 C15 C14 118.75(17) . . ?
F16 C15 C10 117.69(16) . . ?
C14 C15 C10 123.56(18) . . ?
C18 N17 C6 126.50(13) . . ?
C18 N17 H17 118.2(12) . . ?
C6 N17 H17 114.2(12) . . ?
O19 C18 O20 125.20(14) . . ?
O19 C18 N17 126.07(14) . . ?
O20 C18 N17 108.72(13) . . ?
C18 O20 C21 121.11(14) . . ?
O20 C21 C24 109.65(16) . . ?
O20 C21 C22 101.35(16) . . ?
C24 C21 C22 111.7(2) . . ?
O20 C21 C23 109.46(15) . . ?
C24 C21 C23 113.0(2) . . ?
C22 C21 C23 111.03(19) . . ?
C21 C22 H22A 109.5 . . ?
C21 C22 H22B 109.5 . . ?
H22A C22 H22B 109.5 . . ?
C21 C22 H22C 109.5 . . ?
H22A C22 H22C 109.5 . . ?
H22B C22 H22C 109.5 . . ?
C21 C23 H23A 109.5 . . ?
C21 C23 H23B 109.5 . . ?
H23A C23 H23B 109.5 . . ?
C21 C23 H23C 109.5 . . ?
H23A C23 H23C 109.5 . . ?
H23B C23 H23C 109.5 . . ?
C21 C24 H24A 109.5 . . ?
C21 C24 H24B 109.5 . . ?
H24A C24 H24B 109.5 . . ?
C21 C24 H24C 109.5 . . ?
H24A C24 H24C 109.5 . . ?
H24B C24 H24C 109.5 . . ?

loop_
_geom_bond_atom_site_label_1
_geom_bond_atom_site_label_2
_geom_bond_distance
_geom_bond_site_symmetry_2
_geom_bond_publ_flag
F1 C2 1.364(2) . ?
C2 C3 1.374(3) . ?
C2 C7 1.385(2) . ?
C3 C4 1.380(3) . ?
C3 H3 0.9500 . ?
C4 C5 1.385(2) . ?
C4 H4 0.9500 . ?
C5 C6 1.391(2) . ?
C5 H5 0.9500 . ?
C6 C7 1.404(2) . ?
C6 N17 1.4111(19) . ?
C7 C8 1.519(2) . ?
C8 O9 1.433(2) . ?
C8 C10 1.526(2) . ?
C8 H8 1.0000 . ?
O9 H9 0.88(2) . ?
C10 C11 1.385(2) . ?
C10 C15 1.388(2) . ?
C11 C12 1.394(3) . ?
C11 H11 0.9500 . ?
C12 C13 1.381(3) . ?
C12 H12 0.9500 . ?
C13 C14 1.374(3) . ?
C13 H13 0.9500 . ?
C14 C15 1.380(3) . ?
C14 H14 0.9500 . ?
C15 F16 1.354(2) . ?
N17 C18 1.350(2) . ?
N17 H17 0.83(2) . ?
C18 O19 1.2153(19) . ?
C18 O20 1.3411(18) . ?
O20 C21 1.478(2) . ?
C21 C24 1.516(4) . ?
C21 C22 1.520(3) . ?
C21 C23 1.519(3) . ?
C22 H22A 0.9800 . ?
C22 H22B 0.9800 . ?
C22 H22C 0.9800 . ?
C23 H23A 0.9800 . ?
C23 H23B 0.9800 . ?
C23 H23C 0.9800 . ?
C24 H24A 0.9800 . ?
C24 H24B 0.9800 . ?
C24 H24C 0.9800 . ?

loop_
_geom_torsion_atom_site_label_1
_geom_torsion_atom_site_label_2
_geom_torsion_atom_site_label_3
_geom_torsion_atom_site_label_4
_geom_torsion
_geom_torsion_site_symmetry_1
_geom_torsion_site_symmetry_2
_geom_torsion_site_symmetry_3
_geom_torsion_site_symmetry_4
_geom_torsion_publ_flag
F1 C2 C3 C4 -177.83(15) . . . . ?
C7 C2 C3 C4 1.6(3) . . . . ?
C2 C3 C4 C5 0.7(3) . . . . ?
C3 C4 C5 C6 -2.3(2) . . . . ?
C4 C5 C6 C7 1.7(2) . . . . ?
C4 C5 C6 N17 178.58(14) . . . . ?
F1 C2 C7 C6 177.26(14) . . . . ?
C3 C2 C7 C6 -2.2(2) . . . . ?
F1 C2 C7 C8 -3.2(2) . . . . ?
C3 C2 C7 C8 177.37(15) . . . . ?
C5 C6 C7 C2 0.5(2) . . . . ?
N17 C6 C7 C2 -176.55(13) . . . . ?
C5 C6 C7 C8 -179.07(14) . . . . ?
N17 C6 C7 C8 3.9(2) . . . . ?
C2 C7 C8 O9 128.26(15) . . . . ?
C6 C7 C8 O9 -52.24(18) . . . . ?
C2 C7 C8 C10 -108.49(17) . . . . ?
C6 C7 C8 C10 71.02(19) . . . . ?
O9 C8 C10 C11 13.8(2) . . . . ?
C7 C8 C10 C11 -106.44(17) . . . . ?
O9 C8 C10 C15 -164.82(13) . . . . ?
C7 C8 C10 C15 74.91(18) . . . . ?
C15 C10 C11 C12 -0.5(2) . . . . ?
C8 C10 C11 C12 -179.18(16) . . . . ?
C10 C11 C12 C13 1.0(3) . . . . ?
C11 C12 C13 C14 -0.5(3) . . . . ?
C12 C13 C14 C15 -0.3(3) . . . . ?
C13 C14 C15 F16 -179.77(15) . . . . ?
C13 C14 C15 C10 0.8(3) . . . . ?
C11 C10 C15 F16 -179.83(14) . . . . ?
C8 C10 C15 F16 -1.1(2) . . . . ?
C11 C10 C15 C14 -0.4(2) . . . . ?
C8 C10 C15 C14 178.37(15) . . . . ?
C5 C6 N17 C18 41.3(2) . . . . ?
C7 C6 N17 C18 -141.67(15) . . . . ?
C6 N17 C18 O19 -4.3(3) . . . . ?
C6 N17 C18 O20 174.61(13) . . . . ?
O19 C18 O20 C21 4.9(2) . . . . ?
N17 C18 O20 C21 -173.97(14) . . . . ?
C18 O20 C21 C24 -63.0(2) . . . . ?
C18 O20 C21 C22 178.83(16) . . . . ?
C18 O20 C21 C23 61.5(2) . . . . ?
